data_7153827
loop_
_publ_author_name
'Han, Qingxin'
'Shi, Zhaohua'
'Tang, Xiaoliang'
'Yang, Lizi'
'Mou, Zuolin'
'Li, Jing'
'Shi, Jinmin'
'Chen, Chunyang'
'Liu, Wei'
'Yang, Huan'
'Liu, Weisheng'

_publ_section_title
;
 A colorimetric and ratiometric fluorescent probe for distinguishing
 cysteine from biothiols in water and living cells.
;
_journal_issue 27
_journal_name_full 'Organic &amp; biomolecular chemistry'
_journal_page_first 5023
_journal_page_last 5030
_journal_paper_doi 10.1039/c4ob00463a
_journal_volume 12
_journal_year 2014
_chemical_formula_sum 'C19 H20 I N O'
_chemical_formula_weight 405.26
_chemical_name_systematic
; 
 ? 
;
_space_group_IT_number 62
_symmetry_cell_setting orthorhombic
_symmetry_space_group_name_Hall '-P 2ac 2n'
_symmetry_space_group_name_H-M 'P n m a'
_atom_sites_solution_hydrogens geom
_atom_sites_solution_primary direct
_atom_sites_solution_secondary difmap
_audit_creation_method SHELXL-97
_cell_angle_alpha 90.00
_cell_angle_beta 90.00
_cell_angle_gamma 90.00
_cell_formula_units_Z 4
_cell_length_a 20.3874(8)
_cell_length_b 6.9055(3)
_cell_length_c 12.3088(5)
_cell_measurement_reflns_used 5758
_cell_measurement_temperature 296(2)
_cell_measurement_theta_max 30.15
_cell_measurement_theta_min 2.95
_cell_volume 1732.90(12)
_computing_cell_refinement 'Bruker SAINT'
_computing_data_collection 'Bruker APEX2'
_computing_data_reduction 'Bruker SAINT'
_computing_molecular_graphics 'Bruker SHELXTL'
_computing_publication_material 'Bruker SHELXTL'
_computing_structure_refinement 'SHELXL-97 (Sheldrick, 1997)'
_computing_structure_solution 'SHELXS-97 (Sheldrick, 1990)'
_diffrn_ambient_temperature 296(2)
_diffrn_measured_fraction_theta_full 1.000
_diffrn_measured_fraction_theta_max 1.000
_diffrn_measurement_device_type 'Bruker APEX-II CCD'
_diffrn_measurement_method '\f and \w scans'
_diffrn_radiation_monochromator graphite
_diffrn_radiation_source 'fine-focus sealed tube'
_diffrn_radiation_type MoK\a
_diffrn_radiation_wavelength 0.71073
_diffrn_reflns_av_R_equivalents 0.0229
_diffrn_reflns_av_sigmaI/netI 0.0172
_diffrn_reflns_limit_h_max 20
_diffrn_reflns_limit_h_min -24
_diffrn_reflns_limit_k_max 8
_diffrn_reflns_limit_k_min -8
_diffrn_reflns_limit_l_max 14
_diffrn_reflns_limit_l_min -14
_diffrn_reflns_number 9013
_diffrn_reflns_theta_full 25.50
_diffrn_reflns_theta_max 25.50
_diffrn_reflns_theta_min 1.93
_diffrn_standards_number 0
_exptl_absorpt_coefficient_mu 1.850
_exptl_absorpt_correction_T_max 0.7210
_exptl_absorpt_correction_T_min 0.6620
_exptl_absorpt_correction_type multi-scan
_exptl_absorpt_process_details sadabs
_exptl_crystal_density_diffrn 1.553
_exptl_crystal_density_method 'not measured'
_exptl_crystal_F_000 808
_exptl_crystal_size_max 0.21
_exptl_crystal_size_mid 0.21
_exptl_crystal_size_min 0.20
_refine_diff_density_max 0.757
_refine_diff_density_min -0.692
_refine_diff_density_rms 0.073
_refine_ls_extinction_coef 0.028(3)
_refine_ls_extinction_expression Fc^*^=kFc[1+0.001xFc^2^\l^3^/sin(2\q)]^-1/4^
_refine_ls_extinction_method SHELXL
_refine_ls_goodness_of_fit_ref 1.013
_refine_ls_hydrogen_treatment constr
_refine_ls_matrix_type full
_refine_ls_number_parameters 134
_refine_ls_number_reflns 1755
_refine_ls_number_restraints 0
_refine_ls_restrained_S_all 1.013
_refine_ls_R_factor_all 0.0348
_refine_ls_R_factor_gt 0.0311
_refine_ls_shift/su_max 0.001
_refine_ls_shift/su_mean 0.000
_refine_ls_structure_factor_coef Fsqd
_refine_ls_weighting_details 'calc w=1/[\s^2^(Fo^2^)+(0.1120P)^2^+0.3267P] where P=(Fo^2^+2Fc^2^)/3'
_refine_ls_weighting_scheme calc
_refine_ls_wR_factor_gt 0.1247
_refine_ls_wR_factor_ref 0.1328
_reflns_number_gt 1584
_reflns_number_total 1755
_reflns_threshold_expression >2sigma(I)
_cod_data_source_file c4ob00463a2.cif
_cod_data_source_block pnma
_cod_depositor_comments
;
The following automatic conversions were performed:

'_symmetry_cell_setting' value 'Orthorhombic' changed to
'orthorhombic' according to
/usr/data/users/saulius/crontab/automatic-downloads/rss-feeds/RSC/lib/dictionaries/cif_core.dic
dictionary named 'cif_core.dic' version 2.4.2 from 2011-04-26.

Automatic conversion script
Id: cif_fix_values 2281 2013-09-26 08:29:07Z andrius 

 Adding full bibliography for 7153827.cif.
;
_cod_original_sg_symbol_H-M Pnma
_cod_database_code 7153827

loop_
_symmetry_equiv_pos_as_xyz
'x, y, z'
'-x+1/2, -y, z+1/2'
'-x, y+1/2, -z'
'x+1/2, -y+1/2, -z+1/2'
'-x, -y, -z'
'x-1/2, y, -z-1/2'
'x, -y-1/2, z'
'-x-1/2, y-1/2, z-1/2'

loop_
_atom_site_label
_atom_site_type_symbol
_atom_site_fract_x
_atom_site_fract_y
_atom_site_fract_z
_atom_site_U_iso_or_equiv
_atom_site_adp_type
_atom_site_occupancy
_atom_site_symmetry_multiplicity
_atom_site_calc_flag
_atom_site_refinement_flags
C1 C 0.3707(2) 0.2500 0.2876(4) 0.0435(10) Uani 1 2 d S
C2 C 0.4018(2) 0.2500 0.1890(4) 0.0592(13) Uani 1 2 d S
H2 H 0.3784 0.2500 0.1241 0.071 Uiso 1 2 calc SR
C3 C 0.4694(3) 0.2500 0.1904(5) 0.088(2) Uani 1 2 d S
H3 H 0.4920 0.2500 0.1247 0.106 Uiso 1 2 calc SR
C4 C 0.5042(3) 0.2500 0.2849(5) 0.0783(19) Uani 1 2 d S
H4 H 0.5498 0.2500 0.2824 0.094 Uiso 1 2 calc SR
C5 C 0.4727(2) 0.2500 0.3848(4) 0.0609(15) Uani 1 2 d S
H5 H 0.4966 0.2500 0.4492 0.073 Uiso 1 2 calc SR
C6 C 0.4044(2) 0.2500 0.3862(3) 0.0426(10) Uani 1 2 d S
C7 C 0.35733(18) 0.2500 0.4793(3) 0.0385(9) Uani 1 2 d S
C8 C 0.29234(19) 0.2500 0.4174(3) 0.0353(8) Uani 1 2 d S
C9 C 0.2285(2) 0.2500 0.4638(3) 0.0430(9) Uani 1 2 d S
H9 H 0.1931 0.2500 0.4160 0.052 Uiso 1 2 calc SR
C10 C 0.21474(19) 0.2500 0.5710(3) 0.0423(9) Uani 1 2 d S
H10 H 0.2502 0.2500 0.6185 0.051 Uiso 1 2 calc SR
C11 C 0.1502(3) 0.2500 0.6189(3) 0.0478(11) Uani 1 2 d S
C12 C 0.0921(2) 0.2500 0.5592(4) 0.0731(17) Uani 1 2 d S
H12 H 0.0944 0.2500 0.4838 0.088 Uiso 1 2 calc SR
C13 C 0.0321(3) 0.2500 0.6076(4) 0.082(2) Uani 1 2 d S
H13 H -0.0058 0.2500 0.5655 0.098 Uiso 1 2 calc SR
C14 C 0.0277(2) 0.2500 0.7200(4) 0.0619(14) Uani 1 2 d S
C15 C 0.0845(2) 0.2500 0.7818(4) 0.0518(11) Uani 1 2 d S
H15 H 0.0817 0.2500 0.8572 0.062 Uiso 1 2 calc SR
C16 C 0.1446(2) 0.2500 0.7325(4) 0.0468(10) Uani 1 2 d S
H16 H 0.1824 0.2500 0.7749 0.056 Uiso 1 2 calc SR
C17 C 0.2526(2) 0.2500 0.2286(4) 0.0536(11) Uani 1 2 d S
H17A H 0.2323 0.3754 0.2251 0.080 Uiso 0.50 1 calc PR
H17B H 0.2200 0.1542 0.2452 0.080 Uiso 0.50 1 calc PR
H17C H 0.2724 0.2204 0.1598 0.080 Uiso 0.50 1 calc PR
C18 C 0.36543(15) 0.0635(4) 0.5470(2) 0.0487(7) Uani 1 1 d .
H18A H 0.3553 -0.0469 0.5027 0.073 Uiso 1 1 calc R
H18B H 0.3362 0.0673 0.6081 0.073 Uiso 1 1 calc R
H18C H 0.4098 0.0540 0.5724 0.073 Uiso 1 1 calc R
I1 I 0.326766(16) 0.2500 0.87257(3) 0.0585(3) Uani 1 2 d S
N1 N 0.30300(19) 0.2500 0.3135(3) 0.0397(8) Uani 1 2 d S
O1 O -0.03010(18) 0.2500 0.7736(3) 0.0830(14) Uani 1 2 d S
H1 H -0.0587 0.2951 0.7343 0.125 Uiso 0.50 1 calc PR

loop_
_atom_site_aniso_label
_atom_site_aniso_U_11
_atom_site_aniso_U_22
_atom_site_aniso_U_33
_atom_site_aniso_U_23
_atom_site_aniso_U_13
_atom_site_aniso_U_12
C1 0.040(2) 0.057(2) 0.034(2) 0.000 0.0012(17) 0.000
C2 0.055(3) 0.090(4) 0.033(2) 0.000 0.0063(19) 0.000
C3 0.058(3) 0.163(7) 0.044(3) 0.000 0.022(2) 0.000
C4 0.046(3) 0.130(6) 0.059(3) 0.000 0.015(2) 0.000
C5 0.035(2) 0.103(5) 0.044(3) 0.000 0.0031(17) 0.000
C6 0.040(2) 0.058(3) 0.031(2) 0.000 0.0028(15) 0.000
C7 0.0309(19) 0.056(2) 0.0289(19) 0.000 0.0005(15) 0.000
C8 0.036(2) 0.0426(19) 0.0277(19) 0.000 0.0002(15) 0.000
C9 0.0325(18) 0.057(2) 0.040(2) 0.000 -0.0006(15) 0.000
C10 0.0327(19) 0.055(2) 0.040(2) 0.000 -0.0026(15) 0.000
C11 0.034(2) 0.071(3) 0.038(3) 0.000 0.0016(15) 0.000
C12 0.037(2) 0.150(6) 0.032(2) 0.000 -0.0005(18) 0.000
C13 0.032(2) 0.173(7) 0.039(2) 0.000 -0.002(2) 0.000
C14 0.044(2) 0.098(4) 0.044(3) 0.000 0.008(2) 0.000
C15 0.049(2) 0.075(3) 0.032(2) 0.000 0.0058(17) 0.000
C16 0.046(2) 0.058(2) 0.037(2) 0.000 -0.0063(17) 0.000
C17 0.045(2) 0.078(3) 0.038(2) 0.000 -0.0149(18) 0.000
C18 0.0505(16) 0.0588(18) 0.0369(14) 0.0067(12) 0.0005(12) 0.0114(13)
I1 0.0542(3) 0.0754(4) 0.0459(3) 0.000 -0.00675(11) 0.000
N1 0.0402(18) 0.0461(18) 0.0329(18) 0.000 -0.0003(15) 0.000
O1 0.0416(19) 0.158(5) 0.049(2) 0.000 0.0141(16) 0.000

loop_
_atom_type_symbol
_atom_type_description
_atom_type_scat_dispersion_real
_atom_type_scat_dispersion_imag
_atom_type_scat_source
C C 0.0033 0.0016 'International Tables Vol C Tables 4.2.6.8 and 6.1.1.4'
H H 0.0000 0.0000 'International Tables Vol C Tables 4.2.6.8 and 6.1.1.4'
N N 0.0061 0.0033 'International Tables Vol C Tables 4.2.6.8 and 6.1.1.4'
O O 0.0106 0.0060 'International Tables Vol C Tables 4.2.6.8 and 6.1.1.4'
I I -0.4742 1.8119 'International Tables Vol C Tables 4.2.6.8 and 6.1.1.4'

loop_
_geom_angle_atom_site_label_1
_geom_angle_atom_site_label_2
_geom_angle_atom_site_label_3
_geom_angle
_geom_angle_site_symmetry_1
_geom_angle_site_symmetry_3
C2 C1 C6 122.9(4) . .
C2 C1 N1 130.6(4) . .
C6 C1 N1 106.5(4) . .
C1 C2 C3 116.8(5) . .
C1 C2 H2 121.6 . .
C3 C2 H2 121.6 . .
C4 C3 C2 122.1(5) . .
C4 C3 H3 118.9 . .
C2 C3 H3 118.9 . .
C3 C4 C5 121.0(5) . .
C3 C4 H4 119.5 . .
C5 C4 H4 119.5 . .
C4 C5 C6 118.3(5) . .
C4 C5 H5 120.9 . .
C6 C5 H5 120.9 . .
C5 C6 C1 118.8(4) . .
C5 C6 C7 130.6(4) . .
C1 C6 C7 110.6(4) . .
C6 C7 C8 100.0(3) . .
C6 C7 C18 110.2(2) . 7_565
C8 C7 C18 111.2(2) . 7_565
C6 C7 C18 110.2(2) . .
C8 C7 C18 111.2(2) . .
C18 C7 C18 113.2(3) 7_565 .
N1 C8 C9 123.3(4) . .
N1 C8 C7 110.3(3) . .
C9 C8 C7 126.4(4) . .
C10 C9 C8 125.7(4) . .
C10 C9 H9 117.2 . .
C8 C9 H9 117.2 . .
C9 C10 C11 126.1(4) . .
C9 C10 H10 116.9 . .
C11 C10 H10 116.9 . .
C12 C11 C16 117.1(4) . .
C12 C11 C10 124.1(4) . .
C16 C11 C10 118.8(4) . .
C13 C12 C11 122.3(4) . .
C13 C12 H12 118.9 . .
C11 C12 H12 118.9 . .
C12 C13 C14 119.7(5) . .
C12 C13 H13 120.2 . .
C14 C13 H13 120.2 . .
O1 C14 C15 117.5(5) . .
O1 C14 C13 123.0(5) . .
C15 C14 C13 119.6(4) . .
C16 C15 C14 120.3(4) . .
C16 C15 H15 119.8 . .
C14 C15 H15 119.8 . .
C15 C16 C11 121.0(4) . .
C15 C16 H16 119.5 . .
C11 C16 H16 119.5 . .
N1 C17 H17A 109.5 . .
N1 C17 H17B 109.5 . .
H17A C17 H17B 109.5 . .
N1 C17 H17C 109.5 . .
H17A C17 H17C 109.5 . .
H17B C17 H17C 109.5 . .
C7 C18 H18A 109.5 . .
C7 C18 H18B 109.5 . .
H18A C18 H18B 109.5 . .
C7 C18 H18C 109.5 . .
H18A C18 H18C 109.5 . .
H18B C18 H18C 109.5 . .
C8 N1 C1 112.7(3) . .
C8 N1 C17 125.8(4) . .
C1 N1 C17 121.5(4) . .
C14 O1 H1 109.5 . .

loop_
_geom_bond_atom_site_label_1
_geom_bond_atom_site_label_2
_geom_bond_distance
_geom_bond_site_symmetry_2
C1 C2 1.370(6) .
C1 C6 1.394(6) .
C1 N1 1.416(6) .
C2 C3 1.380(8) .
C2 H2 0.9300 .
C3 C4 1.362(9) .
C3 H3 0.9300 .
C4 C5 1.388(7) .
C4 H4 0.9300 .
C5 C6 1.393(7) .
C5 H5 0.9300 .
C6 C7 1.495(5) .
C7 C8 1.528(6) .
C7 C18 1.543(3) 7_565
C7 C18 1.543(3) .
C8 N1 1.297(6) .
C8 C9 1.421(6) .
C9 C10 1.349(6) .
C9 H9 0.9300 .
C10 C11 1.442(6) .
C10 H10 0.9300 .
C11 C12 1.394(6) .
C11 C16 1.403(6) .
C12 C13 1.360(7) .
C12 H12 0.9300 .
C13 C14 1.387(7) .
C13 H13 0.9300 .
C14 O1 1.350(6) .
C14 C15 1.385(7) .
C15 C16 1.369(6) .
C15 H15 0.9300 .
C16 H16 0.9300 .
C17 N1 1.467(5) .
C17 H17A 0.9600 .
C17 H17B 0.9600 .
C17 H17C 0.9600 .
C18 H18A 0.9600 .
C18 H18B 0.9600 .
C18 H18C 0.9600 .
O1 H1 0.8200 .

loop_
_geom_torsion_atom_site_label_1
_geom_torsion_atom_site_label_2
_geom_torsion_atom_site_label_3
_geom_torsion_atom_site_label_4
_geom_torsion
_geom_torsion_site_symmetry_1
_geom_torsion_site_symmetry_4
C6 C1 C2 C3 0.0 . .
N1 C1 C2 C3 180.0 . .
C1 C2 C3 C4 0.0 . .
C2 C3 C4 C5 0.0 . .
C3 C4 C5 C6 0.0 . .
C4 C5 C6 C1 0.0 . .
C4 C5 C6 C7 180.0 . .
C2 C1 C6 C5 0.0 . .
N1 C1 C6 C5 180.0 . .
C2 C1 C6 C7 180.0 . .
N1 C1 C6 C7 0.0 . .
C5 C6 C7 C8 180.0 . .
C1 C6 C7 C8 0.0 . .
C5 C6 C7 C18 62.8(2) . 7_565
C1 C6 C7 C18 -117.2(2) . 7_565
C5 C6 C7 C18 -62.8(2) . .
C1 C6 C7 C18 117.2(2) . .
C6 C7 C8 N1 0.0 . .
C18 C7 C8 N1 116.4(2) 7_565 .
C18 C7 C8 N1 -116.4(2) . .
C6 C7 C8 C9 180.0 . .
C18 C7 C8 C9 -63.6(2) 7_565 .
C18 C7 C8 C9 63.6(2) . .
N1 C8 C9 C10 180.0 . .
C7 C8 C9 C10 0.0 . .
C8 C9 C10 C11 180.0 . .
C9 C10 C11 C12 0.0 . .
C9 C10 C11 C16 180.0 . .
C16 C11 C12 C13 0.0 . .
C10 C11 C12 C13 180.0 . .
C11 C12 C13 C14 0.000(1) . .
C12 C13 C14 O1 180.0 . .
C12 C13 C14 C15 0.000(1) . .
O1 C14 C15 C16 180.000(1) . .
C13 C14 C15 C16 0.000(1) . .
C14 C15 C16 C11 0.000(1) . .
C12 C11 C16 C15 0.000(1) . .
C10 C11 C16 C15 180.0 . .
C9 C8 N1 C1 180.0 . .
C7 C8 N1 C1 0.0 . .
C9 C8 N1 C17 0.0 . .
C7 C8 N1 C17 180.0 . .
C2 C1 N1 C8 180.0 . .
C6 C1 N1 C8 0.0 . .
C2 C1 N1 C17 0.0 . .
C6 C1 N1 C17 180.0 . .
